data_7005372
loop_
_publ_author_name
'Bie\'nko, Alina'
'K\/lak, Julia'
'Mrozi\'nski, Jerzy'
'Boca, Roman'
'Br\"udgam, Irene'
'Hartl, Hans'

_publ_section_title
;
 Trinuclear thiocyanate-bridged compounds of the type
 [ML]2[Mn(NCS)4](ClO4)2 (where M = Cu(II), Ni(II); L =
 N-dl-5,7,7,12,14,14-hexamethyl-1,4,8,11-tetraazacyclotetradeca-4,11-diene).
;
_journal_issue 25
_journal_name_full 'Dalton transactions (Cambridge, England : 2003)'
_journal_page_first 2681
_journal_page_last 2688
_journal_paper_doi 10.1039/b701465a
_journal_year 2007
_chemical_formula_sum 'C18 H33 Cl Mn0.5 N6 Ni O4.5 S2'
_chemical_formula_weight 591.25
_space_group_IT_number 13
_symmetry_cell_setting monoclinic
_symmetry_space_group_name_Hall '-P 2yc'
_symmetry_space_group_name_H-M 'P 1 2/c 1'
_atom_sites_solution_hydrogens geom
_atom_sites_solution_primary direct
_atom_sites_solution_secondary difmap
_audit_creation_method SHELXL-97
_cell_angle_alpha 90.00
_cell_angle_beta 104.475(5)
_cell_angle_gamma 90.00
_cell_formula_units_Z 4
_cell_length_a 21.018(5)
_cell_length_b 7.6267(16)
_cell_length_c 16.295(4)
_cell_measurement_temperature 153(2)
_cell_measurement_theta_max 27.5
_cell_measurement_theta_min 2.0
_cell_volume 2529.1(10)
_computing_cell_refinement 'BRUKER SMART'
_computing_data_collection 'BRUKER SMART'
_computing_data_reduction 'BRUKER SMART'
_computing_molecular_graphics 'DIAMOND 2.1d'
_computing_publication_material 'SHELXL-97 (Sheldrick, 1997)'
_computing_structure_refinement 'SHELXL-97 (Sheldrick, 1997)'
_computing_structure_solution 'SHELX-97 (Sheldrick, 1990)'
_diffrn_ambient_temperature 153(2)
_diffrn_measured_fraction_theta_full 0.999
_diffrn_measured_fraction_theta_max 0.999
_diffrn_measurement_device_type 'CCD area detector'
_diffrn_measurement_method 'phi and omega scans with .3 deg in omega'
_diffrn_radiation_monochromator graphite
_diffrn_radiation_source 'fine-focus sealed tube'
_diffrn_radiation_type MoK\a
_diffrn_radiation_wavelength 0.71073
_diffrn_reflns_av_R_equivalents 0.0709
_diffrn_reflns_av_sigmaI/netI 0.0983
_diffrn_reflns_limit_h_max 24
_diffrn_reflns_limit_h_min -27
_diffrn_reflns_limit_k_max 9
_diffrn_reflns_limit_k_min -9
_diffrn_reflns_limit_l_max 21
_diffrn_reflns_limit_l_min -20
_diffrn_reflns_number 24504
_diffrn_reflns_theta_full 27.49
_diffrn_reflns_theta_max 27.49
_diffrn_reflns_theta_min 2.00
_exptl_absorpt_coefficient_mu 1.315
_exptl_absorpt_correction_type empirical
_exptl_absorpt_process_details 'SADABS (Bruker-AXS), T_min/T_max = 0.8143'
_exptl_crystal_colour orange
_exptl_crystal_density_diffrn 1.553
_exptl_crystal_density_method 'not measured'
_exptl_crystal_description prism
_exptl_crystal_F_000 1234
_exptl_crystal_size_max 0.25
_exptl_crystal_size_mid 0.20
_exptl_crystal_size_min 0.08
_refine_diff_density_max 1.173
_refine_diff_density_min -0.863
_refine_diff_density_rms 0.104
_refine_ls_extinction_coef 0.0009(4)
_refine_ls_extinction_expression Fc^*^=kFc[1+0.001xFc^2^\l^3^/sin(2\q)]^-1/4^
_refine_ls_extinction_method SHELXL
_refine_ls_goodness_of_fit_ref 1.035
_refine_ls_hydrogen_treatment mixed
_refine_ls_matrix_type full
_refine_ls_number_parameters 314
_refine_ls_number_reflns 5803
_refine_ls_number_restraints 0
_refine_ls_restrained_S_all 1.035
_refine_ls_R_factor_all 0.0903
_refine_ls_R_factor_gt 0.0486
_refine_ls_shift/su_max 0.100
_refine_ls_shift/su_mean 0.002
_refine_ls_structure_factor_coef Fsqd
_refine_ls_weighting_details 'calc w=1/[\s^2^(Fo^2^)+(0.0277P)^2^+2.0361P] where P=(Fo^2^+2Fc^2^)/3'
_refine_ls_weighting_scheme calc
_refine_ls_wR_factor_gt 0.1141
_refine_ls_wR_factor_ref 0.1329
_reflns_number_gt 3832
_reflns_number_total 5803
_reflns_threshold_expression >2sigma(I)
_cod_data_source_file b701465a.txt
_cod_data_source_block pnimnal
_cod_original_cell_volume 2529.1(9)
_cod_original_sg_symbol_H-M P2/c
_cod_original_formula_sum 'C18 H33 Cl Mn0.50 N6 Ni O4.50 S2'
_cod_database_code 7005372

loop_
_symmetry_equiv_pos_as_xyz
'x, y, z'
'-x, y, -z+1/2'
'-x, -y, -z'
'x, -y, z-1/2'

loop_
_atom_site_label
_atom_site_type_symbol
_atom_site_fract_x
_atom_site_fract_y
_atom_site_fract_z
_atom_site_U_iso_or_equiv
_atom_site_adp_type
_atom_site_occupancy
_atom_site_symmetry_multiplicity
_atom_site_calc_flag
_atom_site_refinement_flags
_atom_site_disorder_assembly
_atom_site_disorder_group
Mn Mn 0.0000 0.53664(11) 0.2500 0.0281(2) Uani 1 2 d S . .
Ni Ni 0.25886(2) 0.34040(6) 0.00253(3) 0.02109(14) Uani 1 1 d . . .
S1 S 0.07297(5) 0.68486(13) 0.00798(6) 0.0313(2) Uani 1 1 d . . .
S2 S 0.21472(5) 0.31940(14) 0.39097(7) 0.0349(3) Uani 1 1 d . . .
N1S N 0.03224(17) 0.6706(4) 0.1580(2) 0.0305(8) Uani 1 1 d . . .
N2S N 0.08690(19) 0.4238(5) 0.3141(2) 0.0385(9) Uani 1 1 d . . .
C1S C 0.05018(18) 0.6766(5) 0.0955(2) 0.0230(8) Uani 1 1 d . . .
C2S C 0.1403(2) 0.3809(5) 0.3471(2) 0.0292(9) Uani 1 1 d . . .
N1 N 0.32757(16) 0.3039(4) -0.0540(2) 0.0275(7) Uani 1 1 d . . .
H1 H 0.166(2) 0.419(5) 0.043(3) 0.021(12) Uiso 1 1 d . . .
C2 C 0.3055(2) 0.1697(5) -0.1214(3) 0.0338(9) Uani 1 1 d . . .
H2A H 0.3139 0.0529 -0.0977 0.041 Uiso 1 1 calc R . .
H2B H 0.3291 0.1835 -0.1652 0.041 Uiso 1 1 calc R . .
C3 C 0.2325(2) 0.1964(5) -0.1584(2) 0.0307(9) Uani 1 1 d . . .
H3A H 0.2246 0.3029 -0.1919 0.037 Uiso 1 1 calc R . .
H3B H 0.2139 0.0982 -0.1942 0.037 Uiso 1 1 calc R . .
N4 N 0.20345(16) 0.2094(4) -0.08561(18) 0.0231(7) Uani 1 1 d . . .
C5 C 0.14504(19) 0.1503(5) -0.0916(2) 0.0241(8) Uani 1 1 d . . .
C6 C 0.11341(18) 0.1595(5) -0.0197(2) 0.0252(8) Uani 1 1 d . . .
H6A H 0.0906 0.0495 -0.0181 0.030 Uiso 1 1 calc R . .
H6B H 0.0802 0.2507 -0.0326 0.030 Uiso 1 1 calc R . .
C7 C 0.15618(18) 0.1941(5) 0.0697(2) 0.0238(8) Uani 1 1 d . . .
N8 N 0.19232(16) 0.3625(4) 0.0639(2) 0.0220(7) Uani 1 1 d . . .
H8 H 0.3327(19) 0.411(6) -0.081(3) 0.031(11) Uiso 1 1 d . . .
C9 C 0.22134(19) 0.4492(5) 0.1467(2) 0.0274(8) Uani 1 1 d . . .
H9A H 0.2437 0.3639 0.1882 0.033 Uiso 1 1 calc R . .
H9B H 0.1874 0.5057 0.1681 0.033 Uiso 1 1 calc R . .
C10 C 0.26920(19) 0.5825(5) 0.1301(2) 0.0284(9) Uani 1 1 d . . .
H10A H 0.2461 0.6777 0.0958 0.034 Uiso 1 1 calc R . .
H10B H 0.2952 0.6304 0.1831 0.034 Uiso 1 1 calc R . .
N11 N 0.31173(15) 0.4891(4) 0.08464(19) 0.0248(7) Uani 1 1 d . . .
C12 C 0.37305(19) 0.5259(5) 0.0987(2) 0.0285(9) Uani 1 1 d . . .
C13 C 0.41688(19) 0.4342(5) 0.0537(3) 0.0336(10) Uani 1 1 d . . .
H13A H 0.4575 0.4077 0.0954 0.040 Uiso 1 1 calc R . .
H13B H 0.4277 0.5173 0.0142 0.040 Uiso 1 1 calc R . .
C14 C 0.39444(19) 0.2672(5) 0.0051(3) 0.0294(9) Uani 1 1 d . . .
C141 C 0.3886(2) 0.1165(6) 0.0648(3) 0.0352(10) Uani 1 1 d . . .
H14A H 0.4305 0.0964 0.1037 0.053 Uiso 1 1 calc R . .
H14B H 0.3747 0.0122 0.0323 0.053 Uiso 1 1 calc R . .
H14C H 0.3569 0.1466 0.0959 0.053 Uiso 1 1 calc R . .
C142 C 0.4437(2) 0.2192(6) -0.0463(3) 0.0416(11) Uani 1 1 d . . .
H14D H 0.4406 0.3024 -0.0913 0.062 Uiso 1 1 calc R . .
H14E H 0.4340 0.1039 -0.0698 0.062 Uiso 1 1 calc R . .
H14F H 0.4874 0.2210 -0.0099 0.062 Uiso 1 1 calc R . .
C51 C 0.1033(2) 0.0702(6) -0.1710(2) 0.0349(10) Uani 1 1 d . . .
H51A H 0.1059 0.1408 -0.2189 0.052 Uiso 1 1 calc R . .
H51B H 0.0586 0.0643 -0.1672 0.052 Uiso 1 1 calc R . .
H51C H 0.1189 -0.0459 -0.1779 0.052 Uiso 1 1 calc R . .
C72 C 0.1106(2) 0.2140(5) 0.1292(3) 0.0326(9) Uani 1 1 d . . .
H52A H 0.1365 0.2278 0.1864 0.049 Uiso 1 1 calc R . .
H52B H 0.0836 0.1113 0.1255 0.049 Uiso 1 1 calc R . .
H52C H 0.0832 0.3152 0.1131 0.049 Uiso 1 1 calc R . .
C71 C 0.20475(19) 0.0473(5) 0.1000(2) 0.0281(9) Uani 1 1 d . . .
H71A H 0.2300 0.0278 0.0592 0.042 Uiso 1 1 calc R . .
H71B H 0.1814 -0.0579 0.1066 0.042 Uiso 1 1 calc R . .
H71C H 0.2337 0.0789 0.1535 0.042 Uiso 1 1 calc R . .
C121 C 0.4067(2) 0.6645(6) 0.1595(3) 0.0414(11) Uani 1 1 d . . .
H12A H 0.3779 0.7632 0.1566 0.062 Uiso 1 1 calc R . .
H12B H 0.4461 0.7010 0.1448 0.062 Uiso 1 1 calc R . .
H12C H 0.4176 0.6179 0.2160 0.062 Uiso 1 1 calc R . .
Cl Cl 0.37967(5) 0.28146(14) 0.32650(6) 0.0343(3) Uani 1 1 d . . .
O1 O 0.44343(19) 0.2821(6) 0.3116(3) 0.0903(16) Uani 1 1 d . . .
O2 O 0.35259(16) 0.4551(4) 0.31142(19) 0.0430(8) Uani 1 1 d . . .
O3 O 0.3830(2) 0.2358(5) 0.4126(2) 0.0625(11) Uani 1 1 d . . .
O4 O 0.33858(16) 0.1601(4) 0.27030(19) 0.0438(8) Uani 1 1 d . . .
O1L O 0.5000 -0.0274(17) 0.2500 0.216(6) Uani 1 2 d S . .
H1L H 0.4770 0.0596 0.2725 0.284 Uiso 1 1 d . . .

loop_
_atom_site_aniso_label
_atom_site_aniso_U_11
_atom_site_aniso_U_22
_atom_site_aniso_U_33
_atom_site_aniso_U_23
_atom_site_aniso_U_13
_atom_site_aniso_U_12
Mn 0.0267(5) 0.0367(5) 0.0207(4) 0.000 0.0056(3) 0.000
Ni 0.0224(3) 0.0215(2) 0.0183(2) -0.00039(19) 0.00312(18) 0.00098(19)
S1 0.0348(6) 0.0325(6) 0.0304(5) 0.0063(4) 0.0150(4) 0.0026(4)
S2 0.0283(6) 0.0342(6) 0.0401(6) -0.0044(4) 0.0045(5) -0.0008(4)
N1S 0.0327(19) 0.0338(19) 0.0260(17) 0.0034(14) 0.0090(15) 0.0028(15)
N2S 0.042(2) 0.046(2) 0.0266(18) 0.0004(16) 0.0067(17) 0.0103(18)
C1S 0.0180(18) 0.0204(18) 0.028(2) 0.0008(15) 0.0015(15) 0.0003(14)
C2S 0.038(2) 0.029(2) 0.0227(19) -0.0048(16) 0.0117(18) -0.0032(18)
N1 0.0294(19) 0.0268(18) 0.0272(17) 0.0068(14) 0.0084(14) 0.0034(14)
C2 0.040(2) 0.033(2) 0.030(2) -0.0016(17) 0.0134(19) 0.0061(19)
C3 0.038(2) 0.032(2) 0.0228(19) -0.0029(16) 0.0094(17) 0.0026(18)
N4 0.0296(18) 0.0219(15) 0.0171(14) 0.0007(12) 0.0047(13) 0.0041(13)
C5 0.029(2) 0.0169(17) 0.0226(18) 0.0010(14) 0.0002(15) 0.0052(16)
C6 0.0229(19) 0.0236(18) 0.0258(18) -0.0014(15) -0.0005(15) -0.0050(16)
C7 0.0226(19) 0.0263(19) 0.0212(18) -0.0007(15) 0.0031(15) -0.0025(15)
N8 0.0242(17) 0.0169(16) 0.0221(16) -0.0002(13) 0.0005(13) 0.0020(14)
C9 0.029(2) 0.032(2) 0.0198(18) -0.0052(15) 0.0036(16) -0.0002(17)
C10 0.035(2) 0.0249(19) 0.0233(19) -0.0019(15) 0.0024(17) -0.0004(17)
N11 0.0265(17) 0.0224(16) 0.0227(15) 0.0037(13) 0.0012(13) 0.0001(13)
C12 0.028(2) 0.028(2) 0.0255(19) 0.0061(16) -0.0005(16) -0.0027(17)
C13 0.023(2) 0.039(2) 0.037(2) 0.0097(19) 0.0057(18) -0.0040(18)
C14 0.021(2) 0.032(2) 0.034(2) 0.0071(17) 0.0046(17) 0.0065(17)
C141 0.032(2) 0.032(2) 0.041(2) 0.0134(18) 0.0072(19) 0.0046(18)
C142 0.031(2) 0.045(3) 0.051(3) 0.010(2) 0.015(2) 0.008(2)
C51 0.036(2) 0.035(2) 0.027(2) -0.0100(17) -0.0052(18) 0.0057(19)
C72 0.032(2) 0.034(2) 0.033(2) 0.0007(18) 0.0107(18) -0.0035(18)
C71 0.031(2) 0.026(2) 0.0233(19) 0.0014(15) -0.0012(16) 0.0031(17)
C121 0.038(3) 0.041(3) 0.041(2) -0.003(2) 0.001(2) -0.018(2)
Cl 0.0284(5) 0.0378(5) 0.0324(5) -0.0057(4) -0.0005(4) -0.0002(4)
O1 0.031(2) 0.112(4) 0.130(4) -0.047(3) 0.025(2) -0.003(2)
O2 0.058(2) 0.0317(16) 0.0388(17) 0.0049(13) 0.0117(15) 0.0031(15)
O3 0.099(3) 0.048(2) 0.0272(16) 0.0054(15) -0.0094(18) -0.012(2)
O4 0.055(2) 0.0374(17) 0.0312(16) -0.0082(13) -0.0036(14) -0.0071(15)
O1L 0.224(13) 0.184(12) 0.194(12) 0.000 -0.037(10) 0.000

loop_
_atom_type_symbol
_atom_type_description
_atom_type_scat_dispersion_real
_atom_type_scat_dispersion_imag
_atom_type_scat_source
C C 0.0033 0.0016 'International Tables Vol C Tables 4.2.6.8 and 6.1.1.4'
H H 0.0000 0.0000 'International Tables Vol C Tables 4.2.6.8 and 6.1.1.4'
N N 0.0061 0.0033 'International Tables Vol C Tables 4.2.6.8 and 6.1.1.4'
S S 0.1246 0.1234 'International Tables Vol C Tables 4.2.6.8 and 6.1.1.4'
Ni Ni 0.3393 1.1124 'International Tables Vol C Tables 4.2.6.8 and 6.1.1.4'
Mn Mn 0.3368 0.7283 'International Tables Vol C Tables 4.2.6.8 and 6.1.1.4'
Cl Cl 0.1484 0.1585 'International Tables Vol C Tables 4.2.6.8 and 6.1.1.4'
O O 0.0106 0.0060 'International Tables Vol C Tables 4.2.6.8 and 6.1.1.4'

loop_
_geom_angle_atom_site_label_1
_geom_angle_atom_site_label_2
_geom_angle_atom_site_label_3
_geom_angle
_geom_angle_site_symmetry_1
_geom_angle_site_symmetry_3
_geom_angle_publ_flag
N2S Mn N2S 130.4(2) 2 . ?
N2S Mn N1S 104.46(14) 2 . ?
N2S Mn N1S 99.53(14) . . ?
N2S Mn N1S 99.53(14) 2 2 ?
N2S Mn N1S 104.46(14) . 2 ?
N1S Mn N1S 120.64(19) . 2 ?
N11 Ni N4 174.92(13) . . ?
N11 Ni N1 92.71(14) . . ?
N4 Ni N1 87.31(14) . . ?
N11 Ni N8 87.39(13) . . ?
N4 Ni N8 92.94(13) . . ?
N1 Ni N8 175.94(14) . . ?
C1S N1S Mn 152.4(3) . . ?
C2S N2S Mn 170.3(4) . . ?
N1S C1S S1 178.5(3) . . ?
N2S C2S S2 178.7(4) . . ?
C2 N1 C14 114.2(3) . . ?
C2 N1 Ni 108.8(3) . . ?
C14 N1 Ni 114.2(2) . . ?
N1 C2 C3 107.4(3) . . ?
N4 C3 C2 105.9(3) . . ?
C5 N4 C3 119.8(3) . . ?
C5 N4 Ni 129.5(3) . . ?
C3 N4 Ni 110.3(2) . . ?
N4 C5 C6 121.9(3) . . ?
N4 C5 C51 123.3(4) . . ?
C6 C5 C51 114.8(3) . . ?
C5 C6 C7 119.1(3) . . ?
N8 C7 C71 110.0(3) . . ?
N8 C7 C72 111.1(3) . . ?
C71 C7 C72 110.1(3) . . ?
N8 C7 C6 105.8(3) . . ?
C71 C7 C6 111.8(3) . . ?
C72 C7 C6 107.9(3) . . ?
C9 N8 C7 114.8(3) . . ?
C9 N8 Ni 108.9(2) . . ?
C7 N8 Ni 113.7(2) . . ?
N8 C9 C10 106.2(3) . . ?
N11 C10 C9 106.3(3) . . ?
C12 N11 C10 120.7(3) . . ?
C12 N11 Ni 130.2(3) . . ?
C10 N11 Ni 108.8(2) . . ?
N11 C12 C13 121.8(4) . . ?
N11 C12 C121 124.0(4) . . ?
C13 C12 C121 114.2(4) . . ?
C12 C13 C14 120.3(3) . . ?
C13 C14 N1 107.2(3) . . ?
C13 C14 C141 111.3(3) . . ?
N1 C14 C141 109.5(3) . . ?
C13 C14 C142 108.9(3) . . ?
N1 C14 C142 110.1(3) . . ?
C141 C14 C142 110.0(3) . . ?
O1 Cl O4 109.7(2) . . ?
O1 Cl O3 110.6(3) . . ?
O4 Cl O3 110.1(2) . . ?
O1 Cl O2 108.5(3) . . ?
O4 Cl O2 109.68(19) . . ?
O3 Cl O2 108.2(2) . . ?

loop_
_geom_bond_atom_site_label_1
_geom_bond_atom_site_label_2
_geom_bond_distance
_geom_bond_site_symmetry_2
_geom_bond_publ_flag
Mn N2S 2.053(4) 2 ?
Mn N2S 2.053(4) . ?
Mn N1S 2.063(3) . ?
Mn N1S 2.063(3) 2 ?
Ni N11 1.889(3) . ?
Ni N4 1.892(3) . ?
Ni N1 1.918(3) . ?
Ni N8 1.919(3) . ?
S1 C1S 1.615(4) . ?
S2 C2S 1.619(4) . ?
N1S C1S 1.172(5) . ?
N2S C2S 1.163(5) . ?
N1 C2 1.488(5) . ?
N1 C14 1.518(5) . ?
C2 C3 1.515(6) . ?
C3 N4 1.467(5) . ?
N4 C5 1.288(5) . ?
C5 C6 1.487(5) . ?
C5 C51 1.500(5) . ?
C6 C7 1.531(5) . ?
C7 N8 1.507(5) . ?
C7 C71 1.512(5) . ?
C7 C72 1.531(5) . ?
N8 C9 1.490(4) . ?
C9 C10 1.501(5) . ?
C10 N11 1.479(5) . ?
N11 C12 1.282(5) . ?
C12 C13 1.488(6) . ?
C12 C121 1.499(5) . ?
C13 C14 1.512(6) . ?
C14 C141 1.530(5) . ?
C14 C142 1.529(6) . ?
Cl O1 1.421(4) . ?
Cl O4 1.430(3) . ?
Cl O3 1.431(3) . ?
Cl O2 1.438(3) . ?

loop_
_cod_changelog_entry_id
_cod_changelog_entry_author
_cod_changelog_entry_date
_cod_changelog_entry_text
1 'Vaitkus, Antanas' 2024-11-15T17:00:03+02:00
;
 Removed the '_chemical_formula_moiety' data item since it had an incorrect
 value that was identical to the value of the '_cell_formula_units_Z' data
 item.
;
